data_7131525
loop_
_publ_author_name
'Moinet, Eric C.'
'Tardif, Olivier'
'Maichle-M&#xf6;ssmer, C&#xe4;cilia'
'Anwander, Reiner'

_publ_section_title
;
 Triisobutylaluminium-promoted formation of lanthanide hydrides.
;
_journal_issue 35
_journal_name_full 'Chemical communications (Cambridge, England)'
_journal_page_first 5261
_journal_page_last 5264
_journal_paper_doi 10.1039/d3cc01330h
_journal_volume 59
_journal_year 2023
_chemical_formula_sum 'C34 H82 Al2 N Pr Si2'
_chemical_formula_weight 756.05
_chemical_properties_physical Air-sensitive,Moisture-sensitive
_space_group_crystal_system triclinic
_space_group_IT_number 2
_space_group_name_Hall '-P 1'
_space_group_name_H-M_alt 'P -1'
_atom_sites_solution_hydrogens mixed
_audit_creation_method SHELXL-2018/3
_audit_update_record
;
2023-03-16 deposited with the CCDC.	2023-04-05 downloaded from the CCDC.
;
_cell_angle_alpha 94.5620(10)
_cell_angle_beta 101.6150(10)
_cell_angle_gamma 92.7840(10)
_cell_formula_units_Z 2
_cell_length_a 9.3090(14)
_cell_length_b 11.5249(18)
_cell_length_c 21.018(3)
_cell_measurement_reflns_used 9876
_cell_measurement_temperature 100(2)
_cell_measurement_theta_max 29.01
_cell_measurement_theta_min 2.630
_cell_volume 2196.9(6)
_computing_cell_refinement 'SAINT V8.40B (Bruker Nano, Inc., 2019)'
_computing_data_collection 'APEX3 v2019.11-0'
_computing_data_reduction 'SAINT V8.40B (Bruker Nano, Inc., 2019)'
_computing_structure_refinement 'SHELXL-2018/3 (Sheldrick, 2018)'
_computing_structure_solution 'SHELXT 2018/2 (Sheldrick, 2018)'
_diffrn_ambient_temperature 100(2)
_diffrn_measured_fraction_theta_full 0.999
_diffrn_measured_fraction_theta_max 0.994
_diffrn_measurement_device_type 'Bruker APEX II DUO'
_diffrn_measurement_method 'omega scans'
_diffrn_radiation_type MoK\a
_diffrn_radiation_wavelength 0.71073
_diffrn_reflns_av_R_equivalents 0.0560
_diffrn_reflns_av_unetI/netI 0.0297
_diffrn_reflns_Laue_measured_fraction_full 0.999
_diffrn_reflns_Laue_measured_fraction_max 0.994
_diffrn_reflns_limit_h_max 13
_diffrn_reflns_limit_h_min -13
_diffrn_reflns_limit_k_max 16
_diffrn_reflns_limit_k_min -16
_diffrn_reflns_limit_l_max 30
_diffrn_reflns_limit_l_min -30
_diffrn_reflns_number 126853
_diffrn_reflns_point_group_measured_fraction_full 0.999
_diffrn_reflns_point_group_measured_fraction_max 0.994
_diffrn_reflns_theta_full 25.242
_diffrn_reflns_theta_max 30.640
_diffrn_reflns_theta_min 1.776
_diffrn_source 'ImuS-focus sealed tube'
_exptl_absorpt_coefficient_mu 1.224
_exptl_absorpt_correction_T_max 0.7461
_exptl_absorpt_correction_T_min 0.7004
_exptl_absorpt_correction_type multi-scan
_exptl_absorpt_process_details sadabs
_exptl_crystal_colour colourless
_exptl_crystal_density_diffrn 1.143
_exptl_crystal_description block
_exptl_crystal_F_000 812
_exptl_crystal_size_max 0.187
_exptl_crystal_size_mid 0.150
_exptl_crystal_size_min 0.143
_refine_diff_density_max 2.075
_refine_diff_density_min -5.547
_refine_diff_density_rms 0.110
_refine_ls_extinction_method none
_refine_ls_goodness_of_fit_ref 1.131
_refine_ls_hydrogen_treatment mixed
_refine_ls_matrix_type full
_refine_ls_number_parameters 653
_refine_ls_number_reflns 13495
_refine_ls_number_restraints 1322
_refine_ls_restrained_S_all 1.098
_refine_ls_R_factor_all 0.0609
_refine_ls_R_factor_gt 0.0456
_refine_ls_shift/su_max 0.002
_refine_ls_shift/su_mean 0.000
_refine_ls_structure_factor_coef Fsqd
_refine_ls_weighting_details 'w=1/[\s^2^(Fo^2^)+(0.0334P)^2^+5.4955P] where P=(Fo^2^+2Fc^2^)/3'
_refine_ls_weighting_scheme calc
_refine_ls_wR_factor_gt 0.1024
_refine_ls_wR_factor_ref 0.1167
_reflns_Friedel_coverage 0.000
_reflns_number_gt 11229
_reflns_number_total 13495
_reflns_threshold_expression 'I > 2\s(I)'
_cod_data_source_file d3cc01330h2.cif
_cod_data_source_block 1-Pr_mo_EM275_0m_all
_cod_depositor_comments 'Adding full bibliography for 7131521--7131525.cif.'
_cod_database_code 7131525
_shelx_shelxl_version_number 2018/3
_shelx_space_group_comment
;
The symmetry employed for this shelxl refinement is uniquely defined
by the following loop, which should always be used as a source of
symmetry information in preference to the above space-group names.
They are only intended as comments.
;
_shelx_estimated_absorpt_t_min 0.804
_shelx_estimated_absorpt_t_max 0.844

loop_
_space_group_symop_operation_xyz
'x, y, z'
'-x, -y, -z'

loop_
_atom_site_label
_atom_site_type_symbol
_atom_site_fract_x
_atom_site_fract_y
_atom_site_fract_z
_atom_site_U_iso_or_equiv
_atom_site_adp_type
_atom_site_occupancy
_atom_site_site_symmetry_order
_atom_site_calc_flag
_atom_site_refinement_flags_posn
_atom_site_refinement_flags_adp
_atom_site_refinement_flags_occupancy
_atom_site_disorder_assembly
_atom_site_disorder_group
C5 C 0.2946(3) 0.1332(3) 0.6525(2) 0.0338(7) Uani 1 1 d . U . . .
H5A H 0.236(5) 0.160(4) 0.683(2) 0.051(12) Uiso 1 1 d . . . . .
H5B H 0.214(5) 0.101(4) 0.616(2) 0.050(12) Uiso 1 1 d . . . . .
C6 C 0.3866(4) 0.0321(3) 0.67761(17) 0.0333(7) Uani 1 1 d . U . . .
H6 H 0.471615 0.065969 0.712213 0.040 Uiso 1 1 calc R U . . .
C7 C 0.2989(5) -0.0560(3) 0.70758(19) 0.0453(9) Uani 1 1 d . U . . .
H7A H 0.217013 -0.092531 0.674075 0.068 Uiso 1 1 calc R U . . .
H7B H 0.260432 -0.015994 0.742904 0.068 Uiso 1 1 calc R U . . .
H7C H 0.362920 -0.115973 0.725040 0.068 Uiso 1 1 calc R U . . .
C8 C 0.4478(5) -0.0302(4) 0.6230(2) 0.0489(10) Uani 1 1 d . U . . .
H8A H 0.366484 -0.060300 0.587284 0.073 Uiso 1 1 calc R U . . .
H8B H 0.503672 -0.095124 0.639748 0.073 Uiso 1 1 calc R U . . .
H8C H 0.512569 0.024789 0.606784 0.073 Uiso 1 1 calc R U . . .
C13 C 0.3321(4) 0.2122(3) 0.5022(2) 0.0398(7) Uani 1 1 d . U . . .
H13A H 0.406648 0.255201 0.483891 0.048 Uiso 1 1 calc R U . . .
H13B H 0.348450 0.128184 0.496055 0.048 Uiso 1 1 calc R U . . .
C14 C 0.1798(4) 0.2319(3) 0.46181(19) 0.0415(8) Uani 1 1 d . U . . .
H14 H 0.158870 0.314737 0.472450 0.050 Uiso 1 1 calc R U . . .
C15 C 0.0598(4) 0.1550(5) 0.4786(3) 0.0614(12) Uani 1 1 d . U . . .
H15A H -0.033930 0.166217 0.449544 0.092 Uiso 1 1 calc R U . . .
H15B H 0.052478 0.175531 0.523925 0.092 Uiso 1 1 calc R U . . .
H15C H 0.082941 0.073190 0.473230 0.092 Uiso 1 1 calc R U . . .
C16 C 0.1755(5) 0.2152(6) 0.3888(2) 0.0733(16) Uani 1 1 d . U . . .
H16A H 0.077465 0.230059 0.364768 0.110 Uiso 1 1 calc R U . . .
H16B H 0.197347 0.134941 0.376935 0.110 Uiso 1 1 calc R U . . .
H16C H 0.248802 0.269668 0.377730 0.110 Uiso 1 1 calc R U . . .
C17 C 0.4777(3) 0.1757(3) 0.85521(18) 0.0304(6) Uani 1 1 d . U . . .
H17A H 0.397(4) 0.142(3) 0.8163(19) 0.037(10) Uiso 1 1 d . . . . .
H17B H 0.460(4) 0.260(3) 0.8634(19) 0.036(10) Uiso 1 1 d . . . . .
C18 C 0.4496(3) 0.1164(3) 0.91560(17) 0.0327(6) Uani 1 1 d . U . . .
H18 H 0.538029 0.134405 0.951567 0.039 Uiso 1 1 calc R U . . .
C19 C 0.4277(5) -0.0151(3) 0.9012(3) 0.0545(12) Uani 1 1 d . U . . .
H19A H 0.339658 -0.034794 0.866935 0.082 Uiso 1 1 calc R U . . .
H19B H 0.415560 -0.050464 0.940862 0.082 Uiso 1 1 calc R U . . .
H19C H 0.513549 -0.044839 0.886614 0.082 Uiso 1 1 calc R U . . .
C20 C 0.3184(6) 0.1614(4) 0.9391(2) 0.0627(14) Uani 1 1 d . U . . .
H20A H 0.231358 0.148860 0.903647 0.094 Uiso 1 1 calc R U . . .
H20B H 0.336614 0.244949 0.952876 0.094 Uiso 1 1 calc R U . . .
H20C H 0.301701 0.119576 0.976063 0.094 Uiso 1 1 calc R U . . .
Al1 Al 0.36961(10) 0.25859(9) 0.59730(5) 0.0327(2) Uani 1 1 d . U . . .
Pr1 Pr 0.45416(2) 0.29621(2) 0.74297(2) 0.03248(6) Uani 1 1 d . . . . .
C1 C 0.5887(8) 0.3220(7) 0.6493(4) 0.0291(14) Uani 0.475(3) 1 d . U P A 1
H1A H 0.588419 0.401823 0.670566 0.035 Uiso 0.475(3) 1 calc R U P A 1
H1B H 0.628688 0.269796 0.682817 0.035 Uiso 0.475(3) 1 calc R U P A 1
C2 C 0.6824(6) 0.3211(6) 0.5923(3) 0.0301(12) Uani 0.475(3) 1 d . U P A 1
H2 H 0.623555 0.354622 0.553652 0.036 Uiso 0.475(3) 1 calc R U P A 1
C3 C 0.8197(8) 0.4042(9) 0.6208(4) 0.052(2) Uani 0.475(3) 1 d . U P A 1
H3A H 0.884980 0.404807 0.589633 0.079 Uiso 0.475(3) 1 calc R U P A 1
H3B H 0.871832 0.377303 0.661762 0.079 Uiso 0.475(3) 1 calc R U P A 1
H3C H 0.789281 0.483250 0.629241 0.079 Uiso 0.475(3) 1 calc R U P A 1
C4 C 0.7290(10) 0.2193(10) 0.5724(5) 0.0483(19) Uani 0.475(3) 1 d . U P A 1
H4A H 0.785879 0.231261 0.538708 0.072 Uiso 0.475(3) 1 calc R U P A 1
H4B H 0.644150 0.164418 0.554446 0.072 Uiso 0.475(3) 1 calc R U P A 1
H4C H 0.791175 0.187613 0.609498 0.072 Uiso 0.475(3) 1 calc R U P A 1
C9 C 0.2609(17) 0.4060(10) 0.6303(6) 0.027(2) Uani 0.475(3) 1 d . U P A 1
H9A H 0.152820 0.390588 0.621767 0.032 Uiso 0.475(3) 1 calc R U P A 1
H9B H 0.298295 0.430792 0.677156 0.032 Uiso 0.475(3) 1 calc R U P A 1
C10 C 0.3134(7) 0.5049(5) 0.5811(3) 0.0175(10) Uani 0.475(3) 1 d . U P A 1
H10 H 0.333633 0.464331 0.540254 0.021 Uiso 0.475(3) 1 calc R U P A 1
C11 C 0.4472(8) 0.5766(6) 0.6184(4) 0.0348(15) Uani 0.475(3) 1 d . U P A 1
H11A H 0.532708 0.529311 0.622480 0.052 Uiso 0.475(3) 1 calc R U P A 1
H11B H 0.431925 0.602639 0.661940 0.052 Uiso 0.475(3) 1 calc R U P A 1
H11C H 0.464328 0.644734 0.595158 0.052 Uiso 0.475(3) 1 calc R U P A 1
C12 C 0.1857(9) 0.5824(7) 0.5655(4) 0.0357(16) Uani 0.475(3) 1 d . U P A 1
H12A H 0.212460 0.644719 0.540077 0.054 Uiso 0.475(3) 1 calc R U P A 1
H12B H 0.163080 0.616746 0.606205 0.054 Uiso 0.475(3) 1 calc R U P A 1
H12C H 0.099348 0.535653 0.540147 0.054 Uiso 0.475(3) 1 calc R U P A 1
C21 C 0.7576(14) 0.0106(11) 0.8311(6) 0.025(2) Uani 0.475(3) 1 d . U P A 1
H21A H 0.760375 -0.018232 0.874408 0.029 Uiso 0.475(3) 1 calc R U P A 1
H21B H 0.684586 -0.041284 0.799267 0.029 Uiso 0.475(3) 1 calc R U P A 1
C22 C 0.910(2) -0.0069(17) 0.8139(8) 0.025(2) Uani 0.475(3) 1 d . U P A 1
H22 H 0.988189 0.042657 0.845498 0.030 Uiso 0.475(3) 1 calc R U P A 1
C23 C 0.8787(7) 0.0499(8) 0.7376(4) 0.0278(15) Uani 0.475(3) 1 d . U P A 1
H23A H 0.963822 0.038799 0.717485 0.042 Uiso 0.475(3) 1 calc R U P A 1
H23B H 0.863738 0.133381 0.743387 0.042 Uiso 0.475(3) 1 calc R U P A 1
H23C H 0.790994 0.009296 0.709477 0.042 Uiso 0.475(3) 1 calc R U P A 1
C24 C 0.9540(15) -0.1311(13) 0.8077(7) 0.032(2) Uani 0.475(3) 1 d . U P A 1
H24A H 0.897289 -0.171740 0.766944 0.048 Uiso 0.475(3) 1 calc R U P A 1
H24B H 0.934127 -0.171157 0.844704 0.048 Uiso 0.475(3) 1 calc R U P A 1
H24C H 1.059106 -0.131055 0.807255 0.048 Uiso 0.475(3) 1 calc R U P A 1
C25 C 0.8399(11) 0.2528(9) 0.8990(4) 0.0277(17) Uani 0.475(3) 1 d . U P A 1
H25A H 0.935930 0.237786 0.887710 0.033 Uiso 0.475(3) 1 calc R U P A 1
H25B H 0.822562 0.335356 0.891951 0.033 Uiso 0.475(3) 1 calc R U P A 1
C26 C 0.8583(6) 0.2422(6) 0.9745(3) 0.0239(11) Uani 0.475(3) 1 d . U P A 1
H26 H 0.764880 0.262792 0.987870 0.029 Uiso 0.475(3) 1 calc R U P A 1
C27 C 0.8870(8) 0.1158(7) 0.9891(3) 0.0291(13) Uani 0.475(3) 1 d . U P A 1
H27A H 0.804643 0.063437 0.964847 0.044 Uiso 0.475(3) 1 calc R U P A 1
H27B H 0.896583 0.109214 1.035973 0.044 Uiso 0.475(3) 1 calc R U P A 1
H27C H 0.977886 0.094189 0.975877 0.044 Uiso 0.475(3) 1 calc R U P A 1
C28 C 0.9821(8) 0.3261(8) 1.0125(4) 0.0369(17) Uani 0.475(3) 1 d . U P A 1
H28A H 1.073483 0.309697 0.998201 0.055 Uiso 0.475(3) 1 calc R U P A 1
H28B H 0.994340 0.316549 1.059175 0.055 Uiso 0.475(3) 1 calc R U P A 1
H28C H 0.958327 0.406396 1.004744 0.055 Uiso 0.475(3) 1 calc R U P A 1
C29 C 0.7695(11) 0.5225(9) 0.8149(6) 0.035(2) Uani 0.475(3) 1 d . U P A 1
H29A H 0.758440 0.472589 0.773946 0.053 Uiso 0.475(3) 1 calc R U P A 1
H29B H 0.799564 0.476031 0.851792 0.053 Uiso 0.475(3) 1 calc R U P A 1
H29C H 0.844360 0.585874 0.816199 0.053 Uiso 0.475(3) 1 calc R U P A 1
C30 C 0.6131(10) 0.6806(7) 0.8971(4) 0.0473(19) Uani 0.475(3) 1 d . U P A 1
H30A H 0.523005 0.721199 0.897273 0.071 Uiso 0.475(3) 1 calc R U P A 1
H30B H 0.696080 0.738059 0.900553 0.071 Uiso 0.475(3) 1 calc R U P A 1
H30C H 0.631473 0.633211 0.934263 0.071 Uiso 0.475(3) 1 calc R U P A 1
C31 C 0.5559(10) 0.6848(7) 0.7499(4) 0.0475(19) Uani 0.475(3) 1 d . U P A 1
H31A H 0.555171 0.639306 0.708436 0.071 Uiso 0.475(3) 1 calc R U P A 1
H31B H 0.633846 0.747687 0.757469 0.071 Uiso 0.475(3) 1 calc R U P A 1
H31C H 0.460703 0.718387 0.748350 0.071 Uiso 0.475(3) 1 calc R U P A 1
C32 C 0.1639(9) 0.3591(7) 0.7951(5) 0.0364(17) Uani 0.475(3) 1 d . U P A 1
H32A H 0.148220 0.355165 0.747459 0.055 Uiso 0.475(3) 1 calc R U P A 1
H32B H 0.069294 0.364406 0.808476 0.055 Uiso 0.475(3) 1 calc R U P A 1
H32C H 0.209576 0.288798 0.810412 0.055 Uiso 0.475(3) 1 calc R U P A 1
C33 C 0.1943(10) 0.6233(8) 0.8035(6) 0.054(2) Uani 0.475(3) 1 d . U P A 1
H33A H 0.162841 0.613872 0.755941 0.081 Uiso 0.475(3) 1 calc R U P A 1
H33B H 0.262169 0.692759 0.816479 0.081 Uiso 0.475(3) 1 calc R U P A 1
H33C H 0.108260 0.632285 0.823320 0.081 Uiso 0.475(3) 1 calc R U P A 1
C34 C 0.3144(12) 0.4985(8) 0.9242(5) 0.053(2) Uani 0.475(3) 1 d . U P A 1
H34A H 0.218826 0.484553 0.935966 0.079 Uiso 0.475(3) 1 calc R U P A 1
H34B H 0.357911 0.575589 0.943526 0.079 Uiso 0.475(3) 1 calc R U P A 1
H34C H 0.379722 0.438524 0.940577 0.079 Uiso 0.475(3) 1 calc R U P A 1
Al2 Al 0.6866(4) 0.1550(3) 0.83348(14) 0.0160(5) Uani 0.475(3) 1 d . U P A 1
N1 N 0.4526(8) 0.4748(8) 0.8056(5) 0.0236(15) Uani 0.475(3) 1 d . U P A 1
Si1 Si 0.2888(3) 0.49224(19) 0.83188(17) 0.0359(6) Uani 0.475(3) 1 d . U P A 1
Si2 Si 0.5916(2) 0.5847(2) 0.81986(13) 0.0327(6) Uani 0.475(3) 1 d . U P A 1
H2C H 0.676(6) 0.235(5) 0.777(3) 0.001(12) Uiso 0.475(3) 1 d . . P A 1
C1A C 0.5922(7) 0.2894(6) 0.6299(3) 0.0258(12) Uani 0.525(3) 1 d . U P A 2
H1C H 0.617315 0.362292 0.611365 0.031 Uiso 0.525(3) 1 calc R U P A 2
H1D H 0.605531 0.309792 0.677433 0.031 Uiso 0.525(3) 1 calc R U P A 2
C2A C 0.7151(9) 0.2110(8) 0.6223(4) 0.0511(17) Uani 0.525(3) 1 d . U P A 2
H2A H 0.708390 0.143884 0.649230 0.061 Uiso 0.525(3) 1 calc R U P A 2
C3A C 0.8678(10) 0.2749(10) 0.6456(5) 0.066(2) Uani 0.525(3) 1 d . U P A 2
H3D H 0.943493 0.222020 0.638329 0.099 Uiso 0.525(3) 1 calc R U P A 2
H3E H 0.882644 0.300170 0.692230 0.099 Uiso 0.525(3) 1 calc R U P A 2
H3F H 0.874725 0.343077 0.621110 0.099 Uiso 0.525(3) 1 calc R U P A 2
C4A C 0.7028(7) 0.1628(6) 0.5519(3) 0.0325(13) Uani 0.525(3) 1 d . U P A 2
H4D H 0.601969 0.131074 0.533844 0.049 Uiso 0.525(3) 1 calc R U P A 2
H4E H 0.770675 0.100791 0.550076 0.049 Uiso 0.525(3) 1 calc R U P A 2
H4F H 0.727942 0.225473 0.526362 0.049 Uiso 0.525(3) 1 calc R U P A 2
C9A C 0.2684(17) 0.3974(12) 0.6135(5) 0.024(2) Uani 0.525(3) 1 d . U P A 2
H9C H 0.171076 0.365997 0.618884 0.029 Uiso 0.525(3) 1 calc R U P A 2
H9D H 0.320122 0.429314 0.657760 0.029 Uiso 0.525(3) 1 calc R U P A 2
C10A C 0.2354(15) 0.4986(8) 0.5806(5) 0.061(2) Uani 0.525(3) 1 d . U P A 2
H10A H 0.171789 0.465839 0.538214 0.073 Uiso 0.525(3) 1 calc R U P A 2
C11A C 0.3607(17) 0.5382(11) 0.5623(8) 0.099(5) Uani 0.525(3) 1 d . U P A 2
H11D H 0.433292 0.569692 0.601080 0.149 Uiso 0.525(3) 1 calc R U P A 2
H11E H 0.337522 0.599629 0.532906 0.149 Uiso 0.525(3) 1 calc R U P A 2
H11F H 0.400858 0.473584 0.539795 0.149 Uiso 0.525(3) 1 calc R U P A 2
C12A C 0.1516(15) 0.5989(9) 0.6009(7) 0.083(4) Uani 0.525(3) 1 d . U P A 2
H12D H 0.128982 0.648829 0.565018 0.124 Uiso 0.525(3) 1 calc R U P A 2
H12E H 0.211462 0.644497 0.639269 0.124 Uiso 0.525(3) 1 calc R U P A 2
H12F H 0.059930 0.568691 0.611535 0.124 Uiso 0.525(3) 1 calc R U P A 2
C21A C 0.7362(15) -0.0069(11) 0.8142(6) 0.028(2) Uani 0.525(3) 1 d . U P A 2
H21C H 0.723931 -0.064574 0.845443 0.033 Uiso 0.525(3) 1 calc R U P A 2
H21D H 0.662649 -0.028693 0.773345 0.033 Uiso 0.525(3) 1 calc R U P A 2
C22A C 0.888(2) -0.0097(19) 0.8002(9) 0.038(3) Uani 0.525(3) 1 d . U P A 2
H22A H 0.951924 0.015747 0.843714 0.046 Uiso 0.525(3) 1 calc R U P A 2
C23A C 0.9473(14) 0.0559(8) 0.7591(6) 0.059(3) Uani 0.525(3) 1 d . U P A 2
H23D H 0.901798 0.029210 0.713777 0.089 Uiso 0.525(3) 1 calc R U P A 2
H23E H 1.053432 0.047306 0.766275 0.089 Uiso 0.525(3) 1 calc R U P A 2
H23F H 0.929238 0.138110 0.767946 0.089 Uiso 0.525(3) 1 calc R U P A 2
C24A C 0.9199(18) -0.1399(15) 0.7896(7) 0.051(4) Uani 0.525(3) 1 d . U P A 2
H24D H 0.840385 -0.180577 0.756391 0.077 Uiso 0.525(3) 1 calc R U P A 2
H24E H 0.926554 -0.176010 0.830653 0.077 Uiso 0.525(3) 1 calc R U P A 2
H24F H 1.013133 -0.145462 0.774969 0.077 Uiso 0.525(3) 1 calc R U P A 2
C25A C 0.8390(10) 0.2624(8) 0.9240(5) 0.0327(17) Uani 0.525(3) 1 d . U P A 2
H25C H 0.909219 0.303953 0.902608 0.039 Uiso 0.525(3) 1 calc R U P A 2
H25D H 0.783953 0.322628 0.943198 0.039 Uiso 0.525(3) 1 calc R U P A 2
C26A C 0.9296(9) 0.2044(7) 0.9806(3) 0.0419(16) Uani 0.525(3) 1 d . U P A 2
H26A H 0.986592 0.146648 0.959637 0.050 Uiso 0.525(3) 1 calc R U P A 2
C27A C 0.8454(10) 0.1360(10) 1.0180(5) 0.065(3) Uani 0.525(3) 1 d . U P A 2
H27D H 0.788109 0.071587 0.989348 0.098 Uiso 0.525(3) 1 calc R U P A 2
H27E H 0.778783 0.186094 1.036292 0.098 Uiso 0.525(3) 1 calc R U P A 2
H27F H 0.912984 0.104564 1.053564 0.098 Uiso 0.525(3) 1 calc R U P A 2
C28A C 1.0441(11) 0.2880(8) 1.0244(4) 0.049(2) Uani 0.525(3) 1 d . U P A 2
H28D H 1.107706 0.323570 0.998359 0.073 Uiso 0.525(3) 1 calc R U P A 2
H28E H 1.103457 0.245697 1.057772 0.073 Uiso 0.525(3) 1 calc R U P A 2
H28F H 0.995430 0.349174 1.045490 0.073 Uiso 0.525(3) 1 calc R U P A 2
C29A C 0.7203(9) 0.5165(8) 0.7942(4) 0.0297(16) Uani 0.525(3) 1 d . U P A 2
H29D H 0.738563 0.433357 0.792650 0.044 Uiso 0.525(3) 1 calc R U P A 2
H29E H 0.808558 0.562281 0.818389 0.044 Uiso 0.525(3) 1 calc R U P A 2
H29F H 0.695763 0.539833 0.749630 0.044 Uiso 0.525(3) 1 calc R U P A 2
C30A C 0.6135(7) 0.5144(5) 0.9229(3) 0.0299(12) Uani 0.525(3) 1 d . U P A 2
H30D H 0.617987 0.430235 0.926022 0.045 Uiso 0.525(3) 1 calc R U P A 2
H30E H 0.540009 0.544117 0.946388 0.045 Uiso 0.525(3) 1 calc R U P A 2
H30F H 0.709962 0.553696 0.942346 0.045 Uiso 0.525(3) 1 calc R U P A 2
C31A C 0.5309(8) 0.7034(5) 0.8319(4) 0.0396(15) Uani 0.525(3) 1 d . U P A 2
H31D H 0.500694 0.719378 0.786155 0.059 Uiso 0.525(3) 1 calc R U P A 2
H31E H 0.622207 0.749808 0.851777 0.059 Uiso 0.525(3) 1 calc R U P A 2
H31F H 0.453702 0.724159 0.855440 0.059 Uiso 0.525(3) 1 calc R U P A 2
C32A C 0.1233(7) 0.3302(6) 0.7690(3) 0.0241(12) Uani 0.525(3) 1 d . U P A 2
H32D H 0.122554 0.316211 0.722304 0.036 Uiso 0.525(3) 1 calc R U P A 2
H32E H 0.022234 0.335105 0.775315 0.036 Uiso 0.525(3) 1 calc R U P A 2
H32F H 0.168084 0.265819 0.791819 0.036 Uiso 0.525(3) 1 calc R U P A 2
C33A C 0.1466(7) 0.5926(5) 0.7585(3) 0.0271(11) Uani 0.525(3) 1 d . U P A 2
H33D H 0.129263 0.571043 0.711361 0.041 Uiso 0.525(3) 1 calc R U P A 2
H33E H 0.212091 0.663600 0.769552 0.041 Uiso 0.525(3) 1 calc R U P A 2
H33F H 0.052810 0.606559 0.771172 0.041 Uiso 0.525(3) 1 calc R U P A 2
C34A C 0.2206(7) 0.4969(6) 0.8911(3) 0.0299(12) Uani 0.525(3) 1 d . U P A 2
H34D H 0.117039 0.496628 0.894352 0.045 Uiso 0.525(3) 1 calc R U P A 2
H34E H 0.270680 0.572432 0.909605 0.045 Uiso 0.525(3) 1 calc R U P A 2
H34F H 0.267422 0.434697 0.915205 0.045 Uiso 0.525(3) 1 calc R U P A 2
H2B H 0.643(8) 0.119(6) 0.778(4) 0.036 Uiso 0.525(3) 1 d . U P A 2
Al2A Al 0.6976(4) 0.1676(3) 0.85504(14) 0.0196(5) Uani 0.525(3) 1 d . U P A 2
N1A N 0.4095(8) 0.4549(7) 0.7929(4) 0.0196(12) Uani 0.525(3) 1 d . U P A 2
Si1A Si 0.2333(2) 0.47180(14) 0.80276(9) 0.0193(3) Uani 0.525(3) 1 d . U P A 2
Si2A Si 0.5620(2) 0.54325(15) 0.83617(9) 0.0215(4) Uani 0.525(3) 1 d . U P A 2

loop_
_atom_site_aniso_label
_atom_site_aniso_U_11
_atom_site_aniso_U_22
_atom_site_aniso_U_33
_atom_site_aniso_U_23
_atom_site_aniso_U_13
_atom_site_aniso_U_12
C5 0.0253(14) 0.0230(13) 0.059(2) 0.0120(13) 0.0187(14) 0.0077(11)
C6 0.0406(17) 0.0227(13) 0.0459(18) 0.0118(12) 0.0251(14) 0.0138(12)
C7 0.074(3) 0.0228(15) 0.047(2) 0.0054(13) 0.0303(19) -0.0019(16)
C8 0.060(2) 0.052(2) 0.049(2) 0.0167(17) 0.0315(19) 0.0339(19)
C13 0.0268(15) 0.0355(17) 0.059(2) -0.0004(15) 0.0159(14) 0.0049(13)
C14 0.0315(16) 0.0424(19) 0.0476(19) -0.0147(15) 0.0082(14) 0.0031(14)
C15 0.0281(18) 0.077(3) 0.077(3) -0.005(2) 0.0128(19) -0.0017(19)
C16 0.046(2) 0.112(5) 0.055(3) -0.027(3) 0.011(2) -0.014(3)
C17 0.0229(13) 0.0180(12) 0.0526(19) 0.0083(12) 0.0101(12) 0.0049(10)
C18 0.0259(14) 0.0241(13) 0.0458(18) 0.0106(12) -0.0006(12) 0.0014(11)
C19 0.068(3) 0.0234(15) 0.089(3) 0.0166(18) 0.050(3) 0.0090(16)
C20 0.099(4) 0.051(2) 0.060(3) 0.027(2) 0.050(3) 0.043(2)
Al1 0.0175(4) 0.0312(5) 0.0494(6) 0.0191(4) 0.0013(4) 0.0026(3)
Pr1 0.02371(8) 0.02102(8) 0.06033(13) 0.01581(7) 0.02019(7) 0.00917(6)
C1 0.024(2) 0.036(3) 0.029(2) 0.012(2) 0.0051(19) 0.003(2)
C2 0.0176(19) 0.049(2) 0.028(2) 0.0260(19) 0.0079(17) 0.0024(18)
C3 0.022(3) 0.094(5) 0.044(3) 0.036(3) 0.004(2) -0.015(3)
C4 0.043(4) 0.067(4) 0.045(4) 0.024(3) 0.024(3) 0.015(3)
C9 0.026(4) 0.017(3) 0.029(6) 0.010(3) -0.014(4) -0.009(3)
C10 0.016(2) 0.018(2) 0.024(3) 0.0102(19) 0.012(2) 0.003(2)
C11 0.032(3) 0.019(3) 0.053(4) 0.018(3) 0.003(3) -0.006(2)
C12 0.047(4) 0.034(4) 0.037(4) 0.022(3) 0.023(3) 0.026(3)
C21 0.022(4) 0.018(4) 0.035(6) 0.004(4) 0.007(4) 0.001(3)
C22 0.019(4) 0.027(4) 0.027(6) -0.005(4) 0.004(4) 0.002(3)
C23 0.012(3) 0.038(4) 0.036(4) 0.010(3) 0.008(2) 0.008(3)
C24 0.024(4) 0.029(3) 0.042(7) -0.006(4) 0.010(4) 0.005(3)
C25 0.024(3) 0.030(3) 0.027(3) -0.008(3) 0.005(3) -0.001(2)
C26 0.009(2) 0.034(3) 0.026(3) -0.009(2) 0.003(2) 0.005(2)
C27 0.027(3) 0.045(3) 0.018(3) 0.001(2) 0.012(2) -0.001(3)
C28 0.023(3) 0.054(5) 0.030(4) -0.015(3) 0.005(3) 0.000(3)
C29 0.035(5) 0.026(4) 0.050(6) 0.010(4) 0.018(4) 0.004(4)
C30 0.048(4) 0.037(4) 0.054(5) -0.005(3) 0.007(4) 0.004(3)
C31 0.046(4) 0.038(4) 0.058(5) 0.019(4) 0.005(4) -0.001(3)
C32 0.028(4) 0.031(4) 0.059(6) 0.016(4) 0.023(4) 0.010(3)
C33 0.038(4) 0.037(4) 0.097(8) 0.019(5) 0.027(5) 0.016(3)
C34 0.064(6) 0.043(4) 0.062(5) 0.002(4) 0.037(5) 0.006(4)
Al2 0.0158(9) 0.0154(9) 0.0138(14) -0.0071(10) -0.0016(11) 0.0022(6)
N1 0.021(3) 0.022(4) 0.033(4) 0.010(3) 0.012(3) 0.007(2)
Si1 0.0362(13) 0.0237(9) 0.0587(18) 0.0139(10) 0.0286(13) 0.0142(9)
Si2 0.0262(10) 0.0304(12) 0.0368(12) -0.0071(10) -0.0024(8) 0.0082(8)
C1A 0.023(2) 0.025(2) 0.026(2) -0.0069(18) 0.0000(18) 0.0043(17)
C2A 0.048(3) 0.052(3) 0.054(3) 0.004(2) 0.011(2) 0.006(2)
C3A 0.051(4) 0.076(5) 0.072(4) 0.001(4) 0.015(3) 0.004(3)
C4A 0.024(2) 0.039(3) 0.038(3) 0.001(2) 0.014(2) 0.007(2)
C9A 0.026(3) 0.031(3) 0.015(4) 0.003(3) 0.004(3) 0.007(2)
C10A 0.094(7) 0.040(4) 0.045(4) 0.010(3) 0.001(5) 0.013(4)
C11A 0.108(9) 0.069(7) 0.142(12) 0.063(8) 0.050(9) 0.035(7)
C12A 0.083(8) 0.043(5) 0.111(10) 0.016(6) -0.015(6) 0.031(5)
C21A 0.026(4) 0.016(3) 0.035(5) -0.006(3) -0.005(3) 0.006(3)
C22A 0.032(6) 0.049(6) 0.036(7) 0.007(5) 0.007(5) 0.024(5)
C23A 0.087(7) 0.031(4) 0.077(7) 0.006(4) 0.055(6) 0.010(5)
C24A 0.064(10) 0.054(6) 0.047(8) 0.022(6) 0.024(6) 0.040(6)
C25A 0.023(3) 0.026(3) 0.048(5) 0.006(4) 0.001(4) 0.004(2)
C26A 0.043(4) 0.046(4) 0.035(3) 0.011(3) 0.003(3) -0.008(3)
C27A 0.044(5) 0.079(7) 0.065(6) 0.040(5) -0.014(4) -0.020(4)
C28A 0.048(5) 0.055(5) 0.038(4) 0.009(3) 0.000(3) -0.016(4)
C29A 0.029(4) 0.028(3) 0.030(4) 0.001(3) 0.004(3) -0.001(3)
C30A 0.035(3) 0.032(3) 0.022(2) -0.001(2) 0.006(2) 0.004(2)
C31A 0.048(4) 0.010(2) 0.056(4) -0.001(2) 0.002(3) 0.005(2)
C32A 0.021(3) 0.022(3) 0.029(3) 0.000(2) 0.005(2) 0.004(2)
C33A 0.035(3) 0.026(3) 0.024(3) 0.004(2) 0.009(2) 0.018(2)
C34A 0.034(3) 0.037(3) 0.023(3) 0.002(2) 0.013(2) 0.012(2)
Al2A 0.0211(10) 0.0170(11) 0.0207(14) 0.0016(11) 0.0037(12) 0.0052(8)
N1A 0.022(3) 0.012(2) 0.026(3) 0.0012(19) 0.008(2) 0.003(2)
Si1A 0.0228(8) 0.0185(7) 0.0171(7) 0.0015(5) 0.0037(6) 0.0072(6)
Si2A 0.0334(8) 0.0081(7) 0.0252(8) 0.0053(5) 0.0105(6) -0.0010(6)

loop_
_atom_type_symbol
_atom_type_description
_atom_type_scat_dispersion_real
_atom_type_scat_dispersion_imag
_atom_type_scat_source
C C 0.0033 0.0016 'International Tables Vol C Tables 4.2.6.8 and 6.1.1.4'
H H 0.0000 0.0000 'International Tables Vol C Tables 4.2.6.8 and 6.1.1.4'
Al Al 0.0645 0.0514 'International Tables Vol C Tables 4.2.6.8 and 6.1.1.4'
N N 0.0061 0.0033 'International Tables Vol C Tables 4.2.6.8 and 6.1.1.4'
Pr Pr -0.2180 2.8214 'International Tables Vol C Tables 4.2.6.8 and 6.1.1.4'
Si Si 0.0817 0.0704 'International Tables Vol C Tables 4.2.6.8 and 6.1.1.4'

loop_
_geom_angle_atom_site_label_1
_geom_angle_atom_site_label_2
_geom_angle_atom_site_label_3
_geom_angle
_geom_angle_site_symmetry_1
_geom_angle_site_symmetry_3
_geom_angle_publ_flag
C6 C5 Al1 122.8(2) . . ?
C6 C5 Pr1 94.1(2) . . ?
Al1 C5 Pr1 75.68(10) . . ?
C6 C5 H5A 111(3) . . ?
Al1 C5 H5A 117(3) . . ?
Pr1 C5 H5A 70(3) . . ?
C6 C5 H5B 108(3) . . ?
Al1 C5 H5B 93(3) . . ?
Pr1 C5 H5B 157(3) . . ?
H5A C5 H5B 99(4) . . ?
C7 C6 C8 109.5(3) . . ?
C7 C6 C5 112.2(3) . . ?
C8 C6 C5 111.0(3) . . ?
C7 C6 H6 108.0 . . ?
C8 C6 H6 108.0 . . ?
C5 C6 H6 108.0 . . ?
C6 C7 H7A 109.5 . . ?
C6 C7 H7B 109.5 . . ?
H7A C7 H7B 109.5 . . ?
C6 C7 H7C 109.5 . . ?
H7A C7 H7C 109.5 . . ?
H7B C7 H7C 109.5 . . ?
C6 C8 H8A 109.5 . . ?
C6 C8 H8B 109.5 . . ?
H8A C8 H8B 109.5 . . ?
C6 C8 H8C 109.5 . . ?
H8A C8 H8C 109.5 . . ?
H8B C8 H8C 109.5 . . ?
C14 C13 Al1 117.5(2) . . ?
C14 C13 H13A 107.9 . . ?
Al1 C13 H13A 107.9 . . ?
C14 C13 H13B 107.9 . . ?
Al1 C13 H13B 107.9 . . ?
H13A C13 H13B 107.2 . . ?
C15 C14 C16 109.9(4) . . ?
C15 C14 C13 112.3(4) . . ?
C16 C14 C13 111.9(3) . . ?
C15 C14 H14 107.5 . . ?
C16 C14 H14 107.5 . . ?
C13 C14 H14 107.5 . . ?
C14 C15 H15A 109.5 . . ?
C14 C15 H15B 109.5 . . ?
H15A C15 H15B 109.5 . . ?
C14 C15 H15C 109.5 . . ?
H15A C15 H15C 109.5 . . ?
H15B C15 H15C 109.5 . . ?
C14 C16 H16A 109.5 . . ?
C14 C16 H16B 109.5 . . ?
H16A C16 H16B 109.5 . . ?
C14 C16 H16C 109.5 . . ?
H16A C16 H16C 109.5 . . ?
H16B C16 H16C 109.5 . . ?
C18 C17 Al2A 106.9(2) . . ?
C18 C17 Al2 115.1(2) . . ?
C18 C17 Pr1 165.5(2) . . ?
Al2A C17 Pr1 87.58(14) . . ?
Al2 C17 Pr1 79.33(14) . . ?
C18 C17 H17A 107(2) . . ?
Al2A C17 H17A 123(2) . . ?
Al2 C17 H17A 110(2) . . ?
Pr1 C17 H17A 65(2) . . ?
C18 C17 H17B 106(2) . . ?
Al2A C17 H17B 107(2) . . ?
Al2 C17 H17B 112(2) . . ?
Pr1 C17 H17B 67(2) . . ?
H17A C17 H17B 106(3) . . ?
C20 C18 C19 109.2(3) . . ?
C20 C18 C17 111.9(3) . . ?
C19 C18 C17 111.3(3) . . ?
C20 C18 H18 108.1 . . ?
C19 C18 H18 108.1 . . ?
C17 C18 H18 108.1 . . ?
C18 C19 H19A 109.5 . . ?
C18 C19 H19B 109.5 . . ?
H19A C19 H19B 109.5 . . ?
C18 C19 H19C 109.5 . . ?
H19A C19 H19C 109.5 . . ?
H19B C19 H19C 109.5 . . ?
C18 C20 H20A 109.5 . . ?
C18 C20 H20B 109.5 . . ?
H20A C20 H20B 109.5 . . ?
C18 C20 H20C 109.5 . . ?
H20A C20 H20C 109.5 . . ?
H20B C20 H20C 109.5 . . ?
C9A Al1 C13 109.6(4) . . ?
C9A Al1 C1A 110.7(5) . . ?
C13 Al1 C1A 108.0(2) . . ?
C9A Al1 C5 105.8(4) . . ?
C13 Al1 C5 114.46(16) . . ?
C1A Al1 C5 108.3(2) . . ?
C13 Al1 C9 117.8(4) . . ?
C5 Al1 C9 98.9(3) . . ?
C13 Al1 C1 120.1(2) . . ?
C5 Al1 C1 106.6(2) . . ?
C9 Al1 C1 95.5(4) . . ?
C9A Al1 Pr1 79.3(3) . . ?
C13 Al1 Pr1 171.09(11) . . ?
C1A Al1 Pr1 67.7(2) . . ?
C5 Al1 Pr1 61.47(11) . . ?
C9 Al1 Pr1 71.1(3) . . ?
C1 Al1 Pr1 56.9(2) . . ?
N1 Pr1 C1 111.0(3) . . ?
N1A Pr1 C5 135.42(19) . . ?
N1 Pr1 C5 146.0(2) . . ?
C1 Pr1 C5 80.9(2) . . ?
N1A Pr1 C17 92.6(3) . . ?
N1 Pr1 C17 90.6(3) . . ?
C1 Pr1 C17 139.55(18) . . ?
C5 Pr1 C17 100.20(10) . . ?
N1A Pr1 C1A 123.1(3) . . ?
C5 Pr1 C1A 73.26(14) . . ?
C17 Pr1 C1A 135.88(14) . . ?
N1A Pr1 Al1 120.3(2) . . ?
N1 Pr1 Al1 125.4(2) . . ?
C1 Pr1 Al1 45.19(18) . . ?
C5 Pr1 Al1 42.85(7) . . ?
C17 Pr1 Al1 141.61(7) . . ?
C1A Pr1 Al1 40.57(12) . . ?
N1 Pr1 C9 86.7(3) . . ?
C1 Pr1 C9 68.6(3) . . ?
C5 Pr1 C9 67.7(2) . . ?
C17 Pr1 C9 149.3(3) . . ?
Al1 Pr1 C9 41.7(2) . . ?
N1 Pr1 Al2 103.9(2) . . ?
C1 Pr1 Al2 99.68(18) . . ?
C5 Pr1 Al2 105.15(9) . . ?
C17 Pr1 Al2 40.54(9) . . ?
Al1 Pr1 Al2 125.50(5) . . ?
C9 Pr1 Al2 166.7(2) . . ?
N1A Pr1 Si1A 27.17(18) . . ?
C5 Pr1 Si1A 110.16(7) . . ?
C17 Pr1 Si1A 88.63(7) . . ?
C1A Pr1 Si1A 135.11(13) . . ?
Al1 Pr1 Si1A 111.34(4) . . ?
N1A Pr1 Si2A 28.18(18) . . ?
C5 Pr1 Si2A 162.21(7) . . ?
C17 Pr1 Si2A 89.73(8) . . ?
C1A Pr1 Si2A 109.55(13) . . ?
Al1 Pr1 Si2A 128.65(4) . . ?
Si1A Pr1 Si2A 54.92(5) . . ?
N1A Pr1 Al2A 105.2(2) . . ?
C5 Pr1 Al2A 110.62(9) . . ?
C17 Pr1 Al2A 37.03(8) . . ?
C1A Pr1 Al2A 103.14(14) . . ?
Al1 Pr1 Al2A 132.32(5) . . ?
Si1A Pr1 Al2A 115.76(6) . . ?
Si2A Pr1 Al2A 86.17(6) . . ?
N1A Pr1 H5A 117.9(11) . . ?
N1 Pr1 H5A 128.4(11) . . ?
C1 Pr1 H5A 99.9(11) . . ?
C5 Pr1 H5A 21.0(10) . . ?
C17 Pr1 H5A 91.4(10) . . ?
C1A Pr1 H5A 92.9(11) . . ?
Al1 Pr1 H5A 57.2(10) . . ?
C9 Pr1 H5A 67.1(10) . . ?
Al2 Pr1 H5A 110.4(10) . . ?
Si1A Pr1 H5A 91.1(11) . . ?
Si2A Pr1 H5A 146.0(11) . . ?
Al2A Pr1 H5A 114.0(10) . . ?
N1A Pr1 H17A 103.1(9) . . ?
N1 Pr1 H17A 104.4(9) . . ?
C1 Pr1 H17A 140.3(9) . . ?
C5 Pr1 H17A 79.7(9) . . ?
C17 Pr1 H17A 21.5(9) . . ?
C1A Pr1 H17A 133.1(9) . . ?
Al1 Pr1 H17A 122.3(9) . . ?
C9 Pr1 H17A 132.1(10) . . ?
Al2 Pr1 H17A 53.6(9) . . ?
Si1A Pr1 H17A 89.9(9) . . ?
Si2A Pr1 H17A 107.8(9) . . ?
Al2A Pr1 H17A 52.6(9) . . ?
H5A Pr1 H17A 69.9(14) . . ?
N1A Pr1 H17B 71.9(9) . . ?
N1 Pr1 H17B 70.0(9) . . ?
C1 Pr1 H17B 150.1(9) . . ?
C5 Pr1 H17B 115.6(9) . . ?
C17 Pr1 H17B 20.8(9) . . ?
C1A Pr1 H17B 150.6(9) . . ?
Al1 Pr1 H17B 158.3(9) . . ?
C9 Pr1 H17B 139.6(9) . . ?
Al2 Pr1 H17B 53.3(9) . . ?
Si1A Pr1 H17B 70.6(9) . . ?
Si2A Pr1 H17B 71.1(9) . . ?
Al2A Pr1 H17B 47.6(9) . . ?
H5A Pr1 H17B 101.7(13) . . ?
H17A Pr1 H17B 36.8(12) . . ?
N1 Pr1 H2C 104.8(14) . . ?
C1 Pr1 H2C 74.9(14) . . ?
C5 Pr1 H2C 109.1(14) . . ?
C17 Pr1 H2C 66.5(14) . . ?
Al1 Pr1 H2C 110.0(14) . . ?
C9 Pr1 H2C 143.4(14) . . ?
Al2 Pr1 H2C 26.3(14) . . ?
H5A Pr1 H2C 123.0(18) . . ?
H17A Pr1 H2C 79.4(17) . . ?
H17B Pr1 H2C 76.1(16) . . ?
C2 C1 Al1 103.2(5) . . ?
C2 C1 Pr1 172.1(5) . . ?
Al1 C1 Pr1 77.9(2) . . ?
C2 C1 H1A 111.1 . . ?
Al1 C1 H1A 111.1 . . ?
Pr1 C1 H1A 75.3 . . ?
C2 C1 H1B 111.1 . . ?
Al1 C1 H1B 111.1 . . ?
Pr1 C1 H1B 61.6 . . ?
H1A C1 H1B 109.1 . . ?
C4 C2 C3 107.6(7) . . ?
C4 C2 C1 117.8(6) . . ?
C3 C2 C1 104.8(6) . . ?
C4 C2 H2 108.8 . . ?
C3 C2 H2 108.8 . . ?
C1 C2 H2 108.8 . . ?
C2 C3 H3A 109.5 . . ?
C2 C3 H3B 109.5 . . ?
H3A C3 H3B 109.5 . . ?
C2 C3 H3C 109.5 . . ?
H3A C3 H3C 109.5 . . ?
H3B C3 H3C 109.5 . . ?
C2 C4 H4A 109.5 . . ?
C2 C4 H4B 109.5 . . ?
H4A C4 H4B 109.5 . . ?
C2 C4 H4C 109.5 . . ?
H4A C4 H4C 109.5 . . ?
H4B C4 H4C 109.5 . . ?
C10 C9 Al1 98.3(6) . . ?
C10 C9 Pr1 128.2(7) . . ?
Al1 C9 Pr1 67.3(4) . . ?
C10 C9 H9A 112.1 . . ?
Al1 C9 H9A 112.1 . . ?
Pr1 C9 H9A 119.5 . . ?
C10 C9 H9B 112.1 . . ?
Al1 C9 H9B 112.1 . . ?
Pr1 C9 H9B 45.9 . . ?
H9A C9 H9B 109.7 . . ?
C11 C10 C12 109.7(6) . . ?
C11 C10 C9 108.8(6) . . ?
C12 C10 C9 105.7(7) . . ?
C11 C10 H10 110.8 . . ?
C12 C10 H10 110.8 . . ?
C9 C10 H10 110.8 . . ?
C10 C11 H11A 109.5 . . ?
C10 C11 H11B 109.5 . . ?
H11A C11 H11B 109.5 . . ?
C10 C11 H11C 109.5 . . ?
H11A C11 H11C 109.5 . . ?
H11B C11 H11C 109.5 . . ?
C10 C12 H12A 109.5 . . ?
C10 C12 H12B 109.5 . . ?
H12A C12 H12B 109.5 . . ?
C10 C12 H12C 109.5 . . ?
H12A C12 H12C 109.5 . . ?
H12B C12 H12C 109.5 . . ?
C22 C21 Al2 120.3(10) . . ?
C22 C21 H21A 107.2 . . ?
Al2 C21 H21A 107.2 . . ?
C22 C21 H21B 107.2 . . ?
Al2 C21 H21B 107.2 . . ?
H21A C21 H21B 106.9 . . ?
C24 C22 C21 116.4(13) . . ?
C24 C22 C23 110.5(13) . . ?
C21 C22 C23 98.7(11) . . ?
C24 C22 H22 110.2 . . ?
C21 C22 H22 110.2 . . ?
C23 C22 H22 110.2 . . ?
C22 C23 H23A 109.5 . . ?
C22 C23 H23B 109.5 . . ?
H23A C23 H23B 109.5 . . ?
C22 C23 H23C 109.5 . . ?
H23A C23 H23C 109.5 . . ?
H23B C23 H23C 109.5 . . ?
C22 C24 H24A 109.5 . . ?
C22 C24 H24B 109.5 . . ?
H24A C24 H24B 109.5 . . ?
C22 C24 H24C 109.5 . . ?
H24A C24 H24C 109.5 . . ?
H24B C24 H24C 109.5 . . ?
C26 C25 Al2 121.7(6) . . ?
C26 C25 H25A 106.9 . . ?
Al2 C25 H25A 106.9 . . ?
C26 C25 H25B 106.9 . . ?
Al2 C25 H25B 106.9 . . ?
H25A C25 H25B 106.7 . . ?
C28 C26 C27 110.9(6) . . ?
C28 C26 C25 110.5(6) . . ?
C27 C26 C25 109.7(6) . . ?
C28 C26 H26 108.6 . . ?
C27 C26 H26 108.6 . . ?
C25 C26 H26 108.6 . . ?
C26 C27 H27A 109.5 . . ?
C26 C27 H27B 109.5 . . ?
H27A C27 H27B 109.5 . . ?
C26 C27 H27C 109.5 . . ?
H27A C27 H27C 109.5 . . ?
H27B C27 H27C 109.5 . . ?
C26 C28 H28A 109.5 . . ?
C26 C28 H28B 109.5 . . ?
H28A C28 H28B 109.5 . . ?
C26 C28 H28C 109.5 . . ?
H28A C28 H28C 109.5 . . ?
H28B C28 H28C 109.5 . . ?
Si2 C29 H29A 109.5 . . ?
Si2 C29 H29B 109.5 . . ?
H29A C29 H29B 109.5 . . ?
Si2 C29 H29C 109.5 . . ?
H29A C29 H29C 109.5 . . ?
H29B C29 H29C 109.5 . . ?
Si2 C30 H30A 109.5 . . ?
Si2 C30 H30B 109.5 . . ?
H30A C30 H30B 109.5 . . ?
Si2 C30 H30C 109.5 . . ?
H30A C30 H30C 109.5 . . ?
H30B C30 H30C 109.5 . . ?
Si2 C31 H31A 109.5 . . ?
Si2 C31 H31B 109.5 . . ?
H31A C31 H31B 109.5 . . ?
Si2 C31 H31C 109.5 . . ?
H31A C31 H31C 109.5 . . ?
H31B C31 H31C 109.5 . . ?
Si1 C32 H32A 109.5 . . ?
Si1 C32 H32B 109.5 . . ?
H32A C32 H32B 109.5 . . ?
Si1 C32 H32C 109.5 . . ?
H32A C32 H32C 109.5 . . ?
H32B C32 H32C 109.5 . . ?
Si1 C33 H33A 109.5 . . ?
Si1 C33 H33B 109.5 . . ?
H33A C33 H33B 109.5 . . ?
Si1 C33 H33C 109.5 . . ?
H33A C33 H33C 109.5 . . ?
H33B C33 H33C 109.5 . . ?
Si1 C34 H34A 109.5 . . ?
Si1 C34 H34B 109.5 . . ?
H34A C34 H34B 109.5 . . ?
Si1 C34 H34C 109.5 . . ?
H34A C34 H34C 109.5 . . ?
H34B C34 H34C 109.5 . . ?
C21 Al2 C25 104.4(5) . . ?
C21 Al2 C17 119.5(5) . . ?
C25 Al2 C17 110.1(3) . . ?
C21 Al2 Pr1 137.7(4) . . ?
C25 Al2 Pr1 115.4(3) . . ?
C17 Al2 Pr1 60.13(13) . . ?
C21 Al2 H2C 124(2) . . ?
C25 Al2 H2C 98(2) . . ?
C17 Al2 H2C 99(2) . . ?
Pr1 Al2 H2C 39(2) . . ?
Si2 N1 Si1 121.8(6) . . ?
Si2 N1 Pr1 124.9(5) . . ?
Si1 N1 Pr1 113.2(4) . . ?
N1 Si1 C33 113.5(4) . . ?
N1 Si1 C32 106.0(4) . . ?
C33 Si1 C32 107.7(5) . . ?
N1 Si1 C34 112.4(5) . . ?
C33 Si1 C34 108.6(5) . . ?
C32 Si1 C34 108.3(4) . . ?
N1 Si1 Pr1 39.1(3) . . ?
C33 Si1 Pr1 127.5(4) . . ?
C32 Si1 Pr1 67.0(2) . . ?
C34 Si1 Pr1 123.0(3) . . ?
N1 Si2 C29 110.1(5) . . ?
N1 Si2 C30 116.6(5) . . ?
C29 Si2 C30 109.5(5) . . ?
N1 Si2 C31 108.6(4) . . ?
C29 Si2 C31 104.9(5) . . ?
C30 Si2 C31 106.6(4) . . ?
C2A C1A Al1 129.4(5) . . ?
C2A C1A Pr1 122.7(5) . . ?
Al1 C1A Pr1 71.7(2) . . ?
C2A C1A H1C 104.9 . . ?
Al1 C1A H1C 104.9 . . ?
Pr1 C1A H1C 120.7 . . ?
C2A C1A H1D 104.9 . . ?
Al1 C1A H1D 104.9 . . ?
Pr1 C1A H1D 33.9 . . ?
H1C C1A H1D 105.8 . . ?
C1A C2A C4A 111.8(6) . . ?
C1A C2A C3A 112.2(7) . . ?
C4A C2A C3A 107.7(7) . . ?
C1A C2A H2A 108.4 . . ?
C4A C2A H2A 108.4 . . ?
C3A C2A H2A 108.4 . . ?
C2A C3A H3D 109.5 . . ?
C2A C3A H3E 109.5 . . ?
H3D C3A H3E 109.5 . . ?
C2A C3A H3F 109.5 . . ?
H3D C3A H3F 109.5 . . ?
H3E C3A H3F 109.5 . . ?
C2A C4A H4D 109.5 . . ?
C2A C4A H4E 109.5 . . ?
H4D C4A H4E 109.5 . . ?
C2A C4A H4F 109.5 . . ?
H4D C4A H4F 109.5 . . ?
H4E C4A H4F 109.5 . . ?
C10A C9A Al1 135.1(8) . . ?
C10A C9A H9C 103.4 . . ?
Al1 C9A H9C 103.4 . . ?
C10A C9A H9D 103.4 . . ?
Al1 C9A H9D 103.4 . . ?
H9C C9A H9D 105.2 . . ?
C11A C10A C9A 107.4(11) . . ?
C11A C10A C12A 110.8(10) . . ?
C9A C10A C12A 127.4(10) . . ?
C11A C10A H10A 102.7 . . ?
C9A C10A H10A 102.7 . . ?
C12A C10A H10A 102.7 . . ?
C10A C11A H11D 109.5 . . ?
C10A C11A H11E 109.5 . . ?
H11D C11A H11E 109.5 . . ?
C10A C11A H11F 109.5 . . ?
H11D C11A H11F 109.5 . . ?
H11E C11A H11F 109.5 . . ?
C10A C12A H12D 109.5 . . ?
C10A C12A H12E 109.5 . . ?
H12D C12A H12E 109.5 . . ?
C10A C12A H12F 109.5 . . ?
H12D C12A H12F 109.5 . . ?
H12E C12A H12F 109.5 . . ?
C22A C21A Al2A 111.0(10) . . ?
C22A C21A H21C 109.4 . . ?
Al2A C21A H21C 109.4 . . ?
C22A C21A H21D 109.4 . . ?
Al2A C21A H21D 109.4 . . ?
H21C C21A H21D 108.0 . . ?
C23A C22A C21A 127.6(15) . . ?
C23A C22A C24A 110.9(16) . . ?
C21A C22A C24A 107.1(15) . . ?
C23A C22A H22A 102.7 . . ?
C21A C22A H22A 102.7 . . ?
C24A C22A H22A 102.7 . . ?
C22A C23A H23D 109.5 . . ?
C22A C23A H23E 109.5 . . ?
H23D C23A H23E 109.5 . . ?
C22A C23A H23F 109.5 . . ?
H23D C23A H23F 109.5 . . ?
H23E C23A H23F 109.5 . . ?
C22A C24A H24D 109.5 . . ?
C22A C24A H24E 109.5 . . ?
H24D C24A H24E 109.5 . . ?
C22A C24A H24F 109.5 . . ?
H24D C24A H24F 109.5 . . ?
H24E C24A H24F 109.5 . . ?
C26A C25A Al2A 120.1(6) . . ?
C26A C25A H25C 107.3 . . ?
Al2A C25A H25C 107.3 . . ?
C26A C25A H25D 107.3 . . ?
Al2A C25A H25D 107.3 . . ?
H25C C25A H25D 106.9 . . ?
C27A C26A C28A 111.8(7) . . ?
C27A C26A C25A 115.9(8) . . ?
C28A C26A C25A 112.6(7) . . ?
C27A C26A H26A 105.1 . . ?
C28A C26A H26A 105.1 . . ?
C25A C26A H26A 105.1 . . ?
C26A C27A H27D 109.5 . . ?
C26A C27A H27E 109.5 . . ?
H27D C27A H27E 109.5 . . ?
C26A C27A H27F 109.5 . . ?
H27D C27A H27F 109.5 . . ?
H27E C27A H27F 109.5 . . ?
C26A C28A H28D 109.5 . . ?
C26A C28A H28E 109.5 . . ?
H28D C28A H28E 109.5 . . ?
C26A C28A H28F 109.5 . . ?
H28D C28A H28F 109.5 . . ?
H28E C28A H28F 109.5 . . ?
Si2A C29A H29D 109.5 . . ?
Si2A C29A H29E 109.5 . . ?
H29D C29A H29E 109.5 . . ?
Si2A C29A H29F 109.5 . . ?
H29D C29A H29F 109.5 . . ?
H29E C29A H29F 109.5 . . ?
Si2A C30A H30D 109.5 . . ?
Si2A C30A H30E 109.5 . . ?
H30D C30A H30E 109.5 . . ?
Si2A C30A H30F 109.5 . . ?
H30D C30A H30F 109.5 . . ?
H30E C30A H30F 109.5 . . ?
Si2A C31A H31D 109.5 . . ?
Si2A C31A H31E 109.5 . . ?
H31D C31A H31E 109.5 . . ?
Si2A C31A H31F 109.5 . . ?
H31D C31A H31F 109.5 . . ?
H31E C31A H31F 109.5 . . ?
Si1A C32A H32D 109.5 . . ?
Si1A C32A H32E 109.5 . . ?
H32D C32A H32E 109.5 . . ?
Si1A C32A H32F 109.5 . . ?
H32D C32A H32F 109.5 . . ?
H32E C32A H32F 109.5 . . ?
Si1A C33A H33D 109.5 . . ?
Si1A C33A H33E 109.5 . . ?
H33D C33A H33E 109.5 . . ?
Si1A C33A H33F 109.5 . . ?
H33D C33A H33F 109.5 . . ?
H33E C33A H33F 109.5 . . ?
Si1A C34A H34D 109.5 . . ?
Si1A C34A H34E 109.5 . . ?
H34D C34A H34E 109.5 . . ?
Si1A C34A H34F 109.5 . . ?
H34D C34A H34F 109.5 . . ?
H34E C34A H34F 109.5 . . ?
C25A Al2A C17 118.0(3) . . ?
C25A Al2A C21A 124.2(4) . . ?
C17 Al2A C21A 109.1(4) . . ?
C25A Al2A Pr1 120.8(3) . . ?
C17 Al2A Pr1 55.40(12) . . ?
C21A Al2A Pr1 109.6(3) . . ?
C25A Al2A H2B 150(3) . . ?
C17 Al2A H2B 85(3) . . ?
C21A Al2A H2B 56(3) . . ?
Pr1 Al2A H2B 55(3) . . ?
Si1A N1A Si2A 123.7(5) . . ?
Si1A N1A Pr1 118.1(3) . . ?
Si2A N1A Pr1 116.7(4) . . ?
N1A Si1A C33A 112.9(4) . . ?
N1A Si1A C34A 112.7(3) . . ?
C33A Si1A C34A 108.5(3) . . ?
N1A Si1A C32A 106.9(3) . . ?
C33A Si1A C32A 108.7(3) . . ?
C34A Si1A C32A 107.0(3) . . ?
N1A Si1A Pr1 34.7(2) . . ?
C33A Si1A Pr1 122.99(18) . . ?
C34A Si1A Pr1 126.1(2) . . ?
C32A Si1A Pr1 72.2(2) . . ?
N1A Si2A C30A 113.0(4) . . ?
N1A Si2A C31A 111.8(4) . . ?
C30A Si2A C31A 108.7(3) . . ?
N1A Si2A C29A 107.6(4) . . ?
C30A Si2A C29A 110.1(3) . . ?
C31A Si2A C29A 105.4(4) . . ?
N1A Si2A Pr1 35.1(3) . . ?
C30A Si2A Pr1 110.4(2) . . ?
C31A Si2A Pr1 137.3(2) . . ?
C29A Si2A Pr1 76.4(3) . . ?

loop_
_geom_bond_atom_site_label_1
_geom_bond_atom_site_label_2
_geom_bond_distance
_geom_bond_site_symmetry_2
_geom_bond_publ_flag
C5 C6 1.544(4) . ?
C5 Al1 2.102(3) . ?
C5 Pr1 2.715(4) . ?
C5 H5A 0.97(5) . ?
C5 H5B 1.00(5) . ?
C6 C7 1.524(5) . ?
C6 C8 1.527(5) . ?
C6 H6 1.0000 . ?
C7 H7A 0.9800 . ?
C7 H7B 0.9800 . ?
C7 H7C 0.9800 . ?
C8 H8A 0.9800 . ?
C8 H8B 0.9800 . ?
C8 H8C 0.9800 . ?
C13 C14 1.536(5) . ?
C13 Al1 1.983(4) . ?
C13 H13A 0.9900 . ?
C13 H13B 0.9900 . ?
C14 C15 1.507(6) . ?
C14 C16 1.524(6) . ?
C14 H14 1.0000 . ?
C15 H15A 0.9800 . ?
C15 H15B 0.9800 . ?
C15 H15C 0.9800 . ?
C16 H16A 0.9800 . ?
C16 H16B 0.9800 . ?
C16 H16C 0.9800 . ?
C17 C18 1.550(5) . ?
C17 Al2A 2.054(5) . ?
C17 Al2 2.105(5) . ?
C17 Pr1 2.808(3) . ?
C17 H17A 1.03(4) . ?
C17 H17B 1.00(4) . ?
C18 C20 1.507(5) . ?
C18 C19 1.517(5) . ?
C18 H18 1.0000 . ?
C19 H19A 0.9800 . ?
C19 H19B 0.9800 . ?
C19 H19C 0.9800 . ?
C20 H20A 0.9800 . ?
C20 H20B 0.9800 . ?
C20 H20C 0.9800 . ?
Al1 C9A 1.937(12) . ?
Al1 C1A 2.051(6) . ?
Al1 C9 2.158(13) . ?
Al1 C1 2.173(8) . ?
Al1 Pr1 2.9944(12) . ?
Pr1 N1A 2.136(8) . ?
Pr1 N1 2.356(9) . ?
Pr1 C1 2.565(8) . ?
Pr1 C1A 2.919(7) . ?
Pr1 C9 3.071(14) . ?
Pr1 Al2 3.182(4) . ?
Pr1 Si1A 3.3076(15) . ?
Pr1 Si2A 3.3157(17) . ?
Pr1 Al2A 3.408(3) . ?
Pr1 H5A 2.55(5) . ?
Pr1 C17 2.808(4) . ?
Pr1 H17A 2.55(4) . ?
Pr1 H17B 2.59(4) . ?
Pr1 H2C 2.22(5) . ?
C1 C2 1.619(10) . ?
C1 H1A 0.9900 . ?
C1 H1B 0.9900 . ?
C2 C4 1.335(13) . ?
C2 C3 1.547(10) . ?
C2 H2 1.0000 . ?
C3 H3A 0.9800 . ?
C3 H3B 0.9800 . ?
C3 H3C 0.9800 . ?
C4 H4A 0.9800 . ?
C4 H4B 0.9800 . ?
C4 H4C 0.9800 . ?
C9 C10 1.717(14) . ?
C9 H9A 0.9900 . ?
C9 H9B 0.9900 . ?
C10 C11 1.501(9) . ?
C10 C12 1.520(9) . ?
C10 H10 1.0000 . ?
C11 H11A 0.9800 . ?
C11 H11B 0.9800 . ?
C11 H11C 0.9800 . ?
C12 H12A 0.9800 . ?
C12 H12B 0.9800 . ?
C12 H12C 0.9800 . ?
C21 C22 1.55(2) . ?
C21 Al2 1.822(14) . ?
C21 H21A 0.9900 . ?
C21 H21B 0.9900 . ?
C22 C24 1.51(2) . ?
C22 C23 1.76(2) . ?
C22 H22 1.0000 . ?
C23 H23A 0.9800 . ?
C23 H23B 0.9800 . ?
C23 H23C 0.9800 . ?
C24 H24A 0.9800 . ?
C24 H24B 0.9800 . ?
C24 H24C 0.9800 . ?
C25 C26 1.576(10) . ?
C25 Al2 2.003(9) . ?
C25 H25A 0.9900 . ?
C25 H25B 0.9900 . ?
C26 C28 1.516(9) . ?
C26 C27 1.538(10) . ?
C26 H26 1.0000 . ?
C27 H27A 0.9800 . ?
C27 H27B 0.9800 . ?
C27 H27C 0.9800 . ?
C28 H28A 0.9800 . ?
C28 H28B 0.9800 . ?
C28 H28C 0.9800 . ?
C29 Si2 1.855(10) . ?
C29 H29A 0.9800 . ?
C29 H29B 0.9800 . ?
C29 H29C 0.9800 . ?
C30 Si2 1.861(8) . ?
C30 H30A 0.9800 . ?
C30 H30B 0.9800 . ?
C30 H30C 0.9800 . ?
C31 Si2 1.927(8) . ?
C31 H31A 0.9800 . ?
C31 H31B 0.9800 . ?
C31 H31C 0.9800 . ?
C32 Si1 1.892(10) . ?
C32 H32A 0.9800 . ?
C32 H32B 0.9800 . ?
C32 H32C 0.9800 . ?
C33 Si1 1.863(8) . ?
C33 H33A 0.9800 . ?
C33 H33B 0.9800 . ?
C33 H33C 0.9800 . ?
C34 Si1 1.901(10) . ?
C34 H34A 0.9800 . ?
C34 H34B 0.9800 . ?
C34 H34C 0.9800 . ?
Al2 H2C 1.55(5) . ?
N1 Si2 1.730(8) . ?
N1 Si1 1.738(9) . ?
C1A C2A 1.517(10) . ?
C1A H1C 0.9900 . ?
C1A H1D 0.9900 . ?
C2A C4A 1.519(11) . ?
C2A C3A 1.538(12) . ?
C2A H2A 1.0000 . ?
C3A H3D 0.9800 . ?
C3A H3E 0.9800 . ?
C3A H3F 0.9800 . ?
C4A H4D 0.9800 . ?
C4A H4E 0.9800 . ?
C4A H4F 0.9800 . ?
C9A C10A 1.417(16) . ?
C9A H9C 0.9900 . ?
C9A H9D 0.9900 . ?
C10A C11A 1.369(17) . ?
C10A C12A 1.506(14) . ?
C10A H10A 1.0000 . ?
C11A H11D 0.9800 . ?
C11A H11E 0.9800 . ?
C11A H11F 0.9800 . ?
C12A H12D 0.9800 . ?
C12A H12E 0.9800 . ?
C12A H12F 0.9800 . ?
C21A C22A 1.50(2) . ?
C21A Al2A 2.197(12) . ?
C21A H21C 0.9900 . ?
C21A H21D 0.9900 . ?
C22A C23A 1.37(2) . ?
C22A C24A 1.55(3) . ?
C22A H22A 1.0000 . ?
C23A H23D 0.9800 . ?
C23A H23E 0.9800 . ?
C23A H23F 0.9800 . ?
C24A H24D 0.9800 . ?
C24A H24E 0.9800 . ?
C24A H24F 0.9800 . ?
C25A C26A 1.533(11) . ?
C25A Al2A 1.967(9) . ?
C25A H25C 0.9900 . ?
C25A H25D 0.9900 . ?
C26A C27A 1.464(11) . ?
C26A C28A 1.508(10) . ?
C26A H26A 1.0000 . ?
C27A H27D 0.9800 . ?
C27A H27E 0.9800 . ?
C27A H27F 0.9800 . ?
C28A H28D 0.9800 . ?
C28A H28E 0.9800 . ?
C28A H28F 0.9800 . ?
C29A Si2A 1.890(9) . ?
C29A H29D 0.9800 . ?
C29A H29E 0.9800 . ?
C29A H29F 0.9800 . ?
C30A Si2A 1.851(6) . ?
C30A H30D 0.9800 . ?
C30A H30E 0.9800 . ?
C30A H30F 0.9800 . ?
C31A Si2A 1.889(6) . ?
C31A H31D 0.9800 . ?
C31A H31E 0.9800 . ?
C31A H31F 0.9800 . ?
C32A Si1A 1.892(7) . ?
C32A H32D 0.9800 . ?
C32A H32E 0.9800 . ?
C32A H32F 0.9800 . ?
C33A Si1A 1.862(5) . ?
C33A H33D 0.9800 . ?
C33A H33E 0.9800 . ?
C33A H33F 0.9800 . ?
C34A Si1A 1.884(6) . ?
C34A H34D 0.9800 . ?
C34A H34E 0.9800 . ?
C34A H34F 0.9800 . ?
Al2A H2B 1.63(7) . ?
N1A Si1A 1.712(8) . ?
N1A Si2A 1.752(6) . ?
